data_7116959
loop_
_publ_author_name
'Das, Chinmoy'
'Upadhyay, Apoorva'
'Vaidya, Shefali'
'Singh, Saurabh Kumar'
'Rajaraman, Gopalan'
'Shanmugam, Maheswaran'

_publ_section_title
;
 Origin of SMM behaviour in an asymmetric Er(III) Schiff base complex:
 a combined experimental and theoretical study
;
_journal_coden_ASTM CHCOFS
_journal_issue 28
_journal_name_full
;
 Chemical Communications (Cambridge, United Kingdom)
;
_journal_page_first 6137
_journal_page_last 6140
_journal_paper_doi 10.1039/c4cc09523e
_journal_volume 51
_journal_year 2015
_chemical_formula_sum 'C28 H26 Lu N5 O13'
_chemical_formula_weight 815.51
_space_group_IT_number 41
_symmetry_cell_setting orthorhombic
_symmetry_space_group_name_Hall 'A 2 -2ab'
_symmetry_space_group_name_H-M 'A b a 2'
_atom_sites_solution_hydrogens geom
_atom_sites_solution_primary direct
_atom_sites_solution_secondary difmap
_audit_creation_method SHELXL-97
_audit_update_record
;
2015-02-06 deposited with the CCDC.
2015-02-14 downloaded from the CCDC.
;
_cell_angle_alpha 90.00
_cell_angle_beta 90.00
_cell_angle_gamma 90.00
_cell_formula_units_Z 12
_cell_length_a 17.439(3)
_cell_length_b 54.451(11)
_cell_length_c 9.5702(19)
_cell_measurement_temperature 100(2)
_cell_measurement_theta_max 29.12
_cell_measurement_theta_min 3.07
_cell_volume 9088(3)
_computing_cell_refinement
;
CrystalClear-SM Expert 2.1 b24 (Rigaku, 2012)
;
_computing_data_collection
;
CrystalClear-SM Expert 2.1 b24 (Rigaku, 2012)
;
_computing_data_reduction
;
CrystalClear-SM Expert 2.1 b24 (Rigaku, 2012)
;
_computing_molecular_graphics 'Bruker SHELXTL'
_computing_publication_material 'Bruker SHELXTL'
_computing_structure_refinement 'SHELXL-97 (Sheldrick, 2008)'
_computing_structure_solution 'SHELXS-97 (Sheldrick, 2008)'
_diffrn_ambient_temperature 100(2)
_diffrn_measured_fraction_theta_full 0.997
_diffrn_measured_fraction_theta_max 0.997
_diffrn_measurement_device_type
;
Rigaku Saturn724+ (4x4 bin mode)
;
_diffrn_radiation_monochromator graphite
_diffrn_radiation_source 'fine-focus sealed tube'
_diffrn_radiation_type MoK\a
_diffrn_radiation_wavelength 0.71075
_diffrn_reflns_av_R_equivalents 0.0566
_diffrn_reflns_av_sigmaI/netI 0.0497
_diffrn_reflns_limit_h_max 23
_diffrn_reflns_limit_h_min -23
_diffrn_reflns_limit_k_max 73
_diffrn_reflns_limit_k_min -74
_diffrn_reflns_limit_l_max 13
_diffrn_reflns_limit_l_min -13
_diffrn_reflns_number 55796
_diffrn_reflns_theta_full 29.12
_diffrn_reflns_theta_max 29.12
_diffrn_reflns_theta_min 3.07
_exptl_absorpt_coefficient_mu 3.335
_exptl_absorpt_correction_T_max 0.5551
_exptl_absorpt_correction_T_min 0.5551
_exptl_absorpt_correction_type numerical
_exptl_crystal_colour 'Orange red'
_exptl_crystal_density_diffrn 1.788
_exptl_crystal_density_method 'not measured'
_exptl_crystal_description Block
_exptl_crystal_F_000 4848
_exptl_crystal_size_max 0.20
_exptl_crystal_size_mid 0.20
_exptl_crystal_size_min 0.20
_refine_diff_density_max 1.185
_refine_diff_density_min -2.024
_refine_diff_density_rms 0.103
_refine_ls_abs_structure_details 'Flack H D (1983), Acta Cryst. A39, 876-881'
_refine_ls_abs_structure_Flack 0.011(8)
_refine_ls_extinction_method none
_refine_ls_goodness_of_fit_ref 1.077
_refine_ls_hydrogen_treatment constr
_refine_ls_matrix_type full
_refine_ls_number_parameters 748
_refine_ls_number_reflns 12162
_refine_ls_number_restraints 211
_refine_ls_restrained_S_all 1.079
_refine_ls_R_factor_all 0.0511
_refine_ls_R_factor_gt 0.0446
_refine_ls_shift/su_max 0.001
_refine_ls_shift/su_mean 0.000
_refine_ls_structure_factor_coef Fsqd
_refine_ls_weighting_details 'calc w=1/[\s^2^(Fo^2^)+(0.0141P)^2^+38.6801P] where P=(Fo^2^+2Fc^2^)/3'
_refine_ls_weighting_scheme calc
_refine_ls_wR_factor_gt 0.0777
_refine_ls_wR_factor_ref 0.0807
_reflns_number_gt 10958
_reflns_number_total 12162
_reflns_threshold_expression >2sigma(I)
_cod_duplicate_entry 7116869
_cod_data_source_file c4cc09523e2.cif
_cod_data_source_block shelxl
_cod_depositor_comments
;
The following automatic conversions were performed:

'_symmetry_cell_setting' value 'Orthorhombic' changed to
'orthorhombic' according to
/usr/data/users/saulius/crontab/automatic-downloads/current/RSC/lib/dictionaries/cif_core.dic
dictionary named 'cif_core.dic' version 2.4.2 from 2011-04-26.

'_exptl_absorpt_correction_type' value 'Numerical' changed to
'numerical' according to
/usr/data/users/saulius/crontab/automatic-downloads/current/RSC/lib/dictionaries/cif_core.dic
dictionary named 'cif_core.dic' version 2.4.2 from 2011-04-26.

Automatic conversion script
Id: cif_fix_values 3143 2015-03-26 13:38:13Z robertas 
;
_cod_original_sg_symbol_H-M Aba2
_cod_database_code 7116959

loop_
_symmetry_equiv_pos_as_xyz
'x, y, z'
'-x+1/2, y+1/2, z'
'x+1/2, -y+1/2, z'
'-x, -y, z'
'x, y+1/2, z+1/2'
'-x+1/2, y+1, z+1/2'
'x+1/2, -y+1, z+1/2'
'-x, -y+1/2, z+1/2'

loop_
_atom_site_label
_atom_site_type_symbol
_atom_site_fract_x
_atom_site_fract_y
_atom_site_fract_z
_atom_site_U_iso_or_equiv
_atom_site_adp_type
_atom_site_occupancy
_atom_site_symmetry_multiplicity
_atom_site_calc_flag
_atom_site_refinement_flags
_atom_site_disorder_assembly
_atom_site_disorder_group
Lu2 Lu 0.5000 0.0000 0.24073(14) 0.01896(6) Uani 1 2 d S . .
N161 N 0.5073(3) -0.05066(9) 0.1563(8) 0.0460(15) Uani 1 1 d . . .
O162 O 0.5120(3) -0.07101(9) 0.1035(8) 0.091(3) Uani 1 1 d . . .
O161 O 0.4470(2) -0.04300(7) 0.2123(5) 0.0387(11) Uani 1 1 d . . .
N151 N 0.5000 0.0000 -0.0543(10) 0.0352(18) Uani 1 2 d S . .
O151 O 0.5543(2) 0.00910(8) 0.0119(5) 0.0369(9) Uani 1 1 d . . .
O152 O 0.5000 0.0000 -0.1877(7) 0.068(2) Uani 1 2 d S . .
O171 O 0.4362(2) 0.03565(7) 0.1541(5) 0.0358(9) Uani 1 1 d . . .
C111 C 0.7221(3) -0.00460(8) 0.4811(5) 0.0216(10) Uani 1 1 d . . .
C112 C 0.7496(3) -0.01860(9) 0.5954(5) 0.0262(12) Uani 1 1 d . . .
H11B H 0.8015 -0.0169 0.6240 0.031 Uiso 1 1 calc R . .
C113 C 0.7030(3) -0.03431(9) 0.6641(6) 0.0291(12) Uani 1 1 d . . .
H11C H 0.7223 -0.0432 0.7420 0.035 Uiso 1 1 calc R . .
C114 C 0.6263(3) -0.03766(9) 0.6220(6) 0.0292(12) Uani 1 1 d . . .
H11D H 0.5939 -0.0488 0.6705 0.035 Uiso 1 1 calc R . .
C115 C 0.5989(3) -0.02462(9) 0.5097(5) 0.0241(10) Uani 1 1 d . . .
C116 C 0.6458(2) -0.00799(8) 0.4361(5) 0.0189(9) Uani 1 1 d . . .
C117 C 0.7691(2) 0.01368(8) 0.4198(5) 0.0206(10) Uani 1 1 d . . .
H11E H 0.8208 0.0150 0.4498 0.025 Uiso 1 1 calc R . .
C118 C 0.7844(3) 0.04896(8) 0.2637(5) 0.0210(10) Uani 1 1 d . . .
C119 C 0.7495(3) 0.06042(8) 0.1505(5) 0.0251(10) Uani 1 1 d . . .
H11F H 0.7010 0.0549 0.1181 0.030 Uiso 1 1 calc R . .
C120 C 0.7855(3) 0.07990(9) 0.0852(6) 0.0297(12) Uani 1 1 d . . .
H12B H 0.7622 0.0876 0.0070 0.036 Uiso 1 1 calc R . .
C121 C 0.8560(3) 0.08811(10) 0.1344(6) 0.0325(13) Uani 1 1 d . . .
H12C H 0.8814 0.1013 0.0892 0.039 Uiso 1 1 calc R . .
C122 C 0.8891(3) 0.07697(9) 0.2492(7) 0.0302(11) Uani 1 1 d . . .
H12D H 0.9366 0.0830 0.2841 0.036 Uiso 1 1 calc R . .
C123 C 0.8542(3) 0.05719(9) 0.3143(6) 0.0252(11) Uani 1 1 d . . .
H12E H 0.8777 0.0494 0.3921 0.030 Uiso 1 1 calc R . .
C124 C 0.4726(3) -0.04142(12) 0.5303(7) 0.0407(15) Uani 1 1 d . . .
H12F H 0.4991 -0.0491 0.6093 0.061 Uiso 1 1 calc R . .
H12G H 0.4529 -0.0542 0.4679 0.061 Uiso 1 1 calc R . .
H12H H 0.4299 -0.0314 0.5651 0.061 Uiso 1 1 calc R . .
N111 N 0.7446(2) 0.02873(7) 0.3244(4) 0.0210(8) Uani 1 1 d . . .
H11G H 0.6978 0.0261 0.2934 0.025 Uiso 1 1 calc R . .
O111 O 0.61696(17) 0.00425(6) 0.3288(4) 0.0188(7) Uani 1 1 d . . .
O112 O 0.52559(18) -0.02597(6) 0.4548(5) 0.0300(8) Uani 1 1 d . . .
Lu1 Lu 0.493726(11) 0.169951(7) 0.45026(13) 0.03597(8) Uani 1 1 d . A .
C11 C 0.7516(3) 0.16561(8) 0.5284(6) 0.0254(11) Uani 1 1 d . A .
C12 C 0.8186(3) 0.15492(10) 0.4749(7) 0.0324(14) Uani 1 1 d . . .
H12A H 0.8672 0.1601 0.5087 0.039 Uiso 1 1 calc R . .
C13 C 0.8146(3) 0.13729(10) 0.3755(7) 0.0344(14) Uani 1 1 d . . .
H13A H 0.8603 0.1303 0.3391 0.041 Uiso 1 1 calc R . .
C14 C 0.7430(3) 0.12935(9) 0.3261(6) 0.0310(12) Uani 1 1 d . . .
H14A H 0.7406 0.1167 0.2576 0.037 Uiso 1 1 calc R . .
C15 C 0.6762(3) 0.13959(9) 0.3758(6) 0.0247(11) Uani 1 1 d . A .
C16 C 0.6781(3) 0.15817(9) 0.4779(5) 0.0225(11) Uani 1 1 d . . .
C17 C 0.7570(3) 0.18321(9) 0.6382(7) 0.0316(13) Uani 1 1 d . . .
H17A H 0.8066 0.1879 0.6695 0.038 Uiso 1 1 calc R A .
C18 C 0.6950(4) 0.21050(9) 0.8097(6) 0.0310(12) Uani 1 1 d . . .
C19 C 0.6243(4) 0.21447(10) 0.8712(6) 0.0347(13) Uani 1 1 d . A .
H19A H 0.5804 0.2057 0.8398 0.042 Uiso 1 1 calc R . .
C20 C 0.6183(4) 0.23139(10) 0.9794(7) 0.0474(17) Uani 1 1 d . . .
H20A H 0.5698 0.2342 1.0221 0.057 Uiso 1 1 calc R A .
C21 C 0.6809(5) 0.24405(11) 1.0252(7) 0.054(2) Uani 1 1 d . A .
H21A H 0.6759 0.2557 1.0984 0.065 Uiso 1 1 calc R . .
C22 C 0.7515(5) 0.23988(11) 0.9650(7) 0.0536(19) Uani 1 1 d . . .
H22A H 0.7952 0.2485 0.9985 0.064 Uiso 1 1 calc R A .
C23 C 0.7598(4) 0.22302(10) 0.8549(6) 0.0417(16) Uani 1 1 d . A .
H23A H 0.8083 0.2203 0.8125 0.050 Uiso 1 1 calc R . .
C24 C 0.5947(4) 0.11235(10) 0.2457(7) 0.0426(14) Uani 1 1 d . A .
H24A H 0.5402 0.1099 0.2250 0.064 Uiso 1 1 calc R . .
H24B H 0.6151 0.0977 0.2921 0.064 Uiso 1 1 calc R . .
H24C H 0.6228 0.1152 0.1585 0.064 Uiso 1 1 calc R . .
O11 O 0.61491(18) 0.16809(7) 0.5235(4) 0.0293(8) Uani 1 1 d . A .
O12 O 0.6037(2) 0.13330(7) 0.3362(5) 0.0357(9) Uani 1 1 d . . .
N11 N 0.6979(2) 0.19313(8) 0.6977(5) 0.0274(10) Uani 1 1 d . A .
H11A H 0.6531 0.1885 0.6644 0.033 Uiso 1 1 calc R . .
C31 C 0.2343(2) 0.16812(8) 0.4753(5) 0.0192(10) Uani 1 1 d . A .
C32 C 0.1723(3) 0.17891(9) 0.4044(6) 0.0268(11) Uani 1 1 d . . .
H32A H 0.1214 0.1739 0.4258 0.032 Uiso 1 1 calc R . .
C33 C 0.1841(3) 0.19652(10) 0.3051(6) 0.0294(12) Uani 1 1 d . . .
H33A H 0.1418 0.2037 0.2576 0.035 Uiso 1 1 calc R . .
C34 C 0.2597(3) 0.20403(9) 0.2735(6) 0.0289(11) Uani 1 1 d . . .
H34A H 0.2681 0.2162 0.2043 0.035 Uiso 1 1 calc R . .
C35 C 0.3207(3) 0.19387(8) 0.3417(5) 0.0209(10) Uani 1 1 d . A .
C36 C 0.3107(2) 0.17544(7) 0.4444(6) 0.0169(8) Uani 1 1 d . . .
C37 C 0.2201(3) 0.14954(9) 0.5774(6) 0.0214(10) Uani 1 1 d . . .
H37A H 0.1685 0.1449 0.5955 0.026 Uiso 1 1 calc R A .
C38 C 0.2679(3) 0.11973(8) 0.7510(6) 0.0305(12) Uani 1 1 d . . .
C39 C 0.3349(4) 0.11196(13) 0.8091(8) 0.057(2) Uani 1 1 d . A .
H39A H 0.3823 0.1189 0.7807 0.068 Uiso 1 1 calc R . .
C40 C 0.3328(5) 0.09358(13) 0.9111(9) 0.068(2) Uani 1 1 d . . .
H40A H 0.3790 0.0879 0.9529 0.082 Uiso 1 1 calc R A .
C41 C 0.2637(5) 0.08382(10) 0.9503(8) 0.0531(19) Uani 1 1 d . A .
H41A H 0.2619 0.0713 1.0194 0.064 Uiso 1 1 calc R . .
C42 C 0.1979(5) 0.09192(13) 0.8912(7) 0.0535(19) Uani 1 1 d . . .
H42A H 0.1504 0.0850 0.9198 0.064 Uiso 1 1 calc R A .
C43 C 0.1980(4) 0.11005(10) 0.7900(7) 0.0404(15) Uani 1 1 d . A .
H43A H 0.1516 0.1156 0.7488 0.049 Uiso 1 1 calc R . .
C44 C 0.4122(3) 0.21844(9) 0.2186(6) 0.0353(13) Uani 1 1 d . A .
H44A H 0.3640 0.2261 0.1893 0.053 Uiso 1 1 calc R . .
H44B H 0.4378 0.2112 0.1370 0.053 Uiso 1 1 calc R . .
H44C H 0.4456 0.2309 0.2607 0.053 Uiso 1 1 calc R . .
O31 O 0.37031(18) 0.16586(6) 0.5069(4) 0.0213(7) Uani 1 1 d . A .
O32 O 0.3964(2) 0.19938(6) 0.3198(4) 0.0301(8) Uani 1 1 d . . .
N31 N 0.2743(2) 0.13868(7) 0.6466(5) 0.0256(9) Uani 1 1 d . A .
H31A H 0.3212 0.1435 0.6272 0.031 Uiso 1 1 calc R . .
N61 N 0.4896(4) 0.15666(15) 0.1740(9) 0.020(2) Uani 0.391(13) 1 d PDU A 1
O61 O 0.4506(6) 0.14753(19) 0.2714(10) 0.023(2) Uani 0.391(13) 1 d PDU A 1
O62 O 0.5329(7) 0.1746(2) 0.2044(13) 0.025(3) Uani 0.391(13) 1 d PDU A 1
O63 O 0.4872(5) 0.14891(18) 0.0521(8) 0.026(3) Uani 0.391(13) 1 d PDU A 1
N61A N 0.5015(4) 0.16802(17) 0.1595(9) 0.048(3) Uani 0.609(13) 1 d PDU A 2
O61A O 0.4534(4) 0.15438(15) 0.2233(8) 0.040(2) Uani 0.609(13) 1 d PDU A 2
O62A O 0.5474(4) 0.17990(17) 0.2355(8) 0.039(2) Uani 0.609(13) 1 d PDU A 2
O63A O 0.5021(4) 0.1693(3) 0.0309(6) 0.075(4) Uani 0.609(13) 1 d PDU A 2
N51 N 0.5344(3) 0.22202(14) 0.5010(8) 0.049(3) Uani 0.542(9) 1 d PDU A 1
O51 O 0.4889(5) 0.21099(18) 0.5822(10) 0.047(3) Uani 0.542(9) 1 d PDU A 1
O52 O 0.5574(5) 0.21077(17) 0.3941(9) 0.050(2) Uani 0.542(9) 1 d PDU A 1
O53 O 0.5557(5) 0.24334(12) 0.5267(11) 0.067(3) Uani 0.542(9) 1 d PDU A 1
N51A N 0.5075(4) 0.2114(2) 0.5882(11) 0.062(4) Uani 0.458(9) 1 d PDU A 2
O51A O 0.4863(5) 0.19233(17) 0.6498(11) 0.055(4) Uani 0.458(9) 1 d PDU A 2
O53A O 0.5069(7) 0.23150(18) 0.6512(14) 0.099(6) Uani 0.458(9) 1 d PDU A 2
O52A O 0.5293(7) 0.2102(2) 0.4635(11) 0.069(4) Uani 0.458(9) 1 d PDU A 2
N71 N 0.4707(3) 0.11927(15) 0.5623(9) 0.037(2) Uani 0.467(6) 1 d PDU A 3
O71 O 0.4934(7) 0.13684(16) 0.6380(11) 0.040(3) Uani 0.467(6) 1 d PDU A 3
O73 O 0.4619(5) 0.09857(13) 0.6146(10) 0.046(3) Uani 0.467(6) 1 d PDU A 3
O72 O 0.4578(4) 0.12331(13) 0.4364(8) 0.037(2) Uani 0.467(6) 1 d PDU A 3
N71A N 0.4982(2) 0.14236(17) 0.6838(10) 0.047(3) Uani 0.533(6) 1 d PDU A 4
O73A O 0.5073(4) 0.12817(15) 0.7865(9) 0.053(3) Uani 0.533(6) 1 d PDU A 4
O71A O 0.4968(4) 0.16488(12) 0.7071(10) 0.041(3) Uani 0.533(6) 1 d PDU A 4
O72A O 0.4909(6) 0.13386(17) 0.5633(9) 0.046(3) Uani 0.533(6) 1 d PDU A 4

loop_
_atom_site_aniso_label
_atom_site_aniso_U_11
_atom_site_aniso_U_22
_atom_site_aniso_U_33
_atom_site_aniso_U_23
_atom_site_aniso_U_13
_atom_site_aniso_U_12
Lu2 0.01320(13) 0.02555(13) 0.01812(14) 0.000 0.000 -0.00125(11)
N161 0.047(3) 0.026(2) 0.065(4) -0.008(3) 0.029(3) -0.004(2)
O162 0.084(4) 0.034(3) 0.156(7) -0.038(3) 0.072(4) -0.014(3)
O161 0.0291(19) 0.032(2) 0.055(3) -0.011(2) 0.022(2) -0.0037(16)
N151 0.035(4) 0.053(4) 0.018(3) 0.000 0.000 0.018(3)
O151 0.0240(19) 0.053(2) 0.034(2) 0.013(2) 0.0041(17) 0.0006(18)
O152 0.085(6) 0.101(6) 0.018(3) 0.000 0.000 0.035(5)
O171 0.0266(19) 0.0273(18) 0.054(3) -0.0019(19) -0.014(2) -0.0066(16)
C111 0.020(2) 0.024(2) 0.021(2) -0.0038(19) -0.0020(19) 0.0021(17)
C112 0.025(3) 0.024(2) 0.030(3) -0.005(2) -0.013(2) 0.005(2)
C113 0.043(3) 0.022(2) 0.023(3) 0.002(2) -0.011(2) 0.009(2)
C114 0.039(3) 0.023(2) 0.026(3) 0.007(2) 0.001(2) 0.010(2)
C115 0.025(2) 0.024(2) 0.023(2) 0.003(2) 0.001(2) 0.003(2)
C116 0.019(2) 0.022(2) 0.016(2) -0.0019(19) 0.000(2) 0.0071(18)
C117 0.0138(19) 0.021(2) 0.027(3) -0.006(2) -0.0055(18) 0.0036(17)
C118 0.026(2) 0.0158(19) 0.021(3) -0.0072(19) 0.002(2) -0.0021(17)
C119 0.031(3) 0.022(2) 0.023(2) -0.008(2) 0.001(2) -0.002(2)
C120 0.040(3) 0.025(2) 0.024(3) -0.006(2) 0.001(2) 0.003(2)
C121 0.042(3) 0.024(2) 0.031(3) -0.004(2) 0.015(3) -0.002(2)
C122 0.023(2) 0.027(2) 0.039(3) -0.013(3) 0.007(2) -0.0014(19)
C123 0.022(2) 0.029(2) 0.024(3) -0.008(2) 0.001(2) -0.003(2)
C124 0.024(3) 0.054(4) 0.044(4) 0.023(3) 0.008(3) -0.007(3)
N111 0.0179(19) 0.0230(18) 0.0220(19) -0.0041(17) -0.0003(17) 0.0010(17)
O111 0.0132(15) 0.0247(17) 0.0186(16) 0.0066(13) -0.0030(13) -0.0023(13)
O112 0.0195(15) 0.037(2) 0.0333(19) 0.017(2) -0.0026(19) -0.0034(14)
Lu1 0.01448(10) 0.0680(2) 0.02541(12) -0.00163(15) 0.00075(17) -0.00533(10)
C11 0.016(2) 0.019(2) 0.041(3) 0.009(2) -0.001(2) -0.0019(19)
C12 0.014(2) 0.032(3) 0.052(4) 0.015(3) 0.002(2) 0.0009(19)
C13 0.026(3) 0.025(3) 0.052(4) 0.009(3) 0.015(3) 0.008(2)
C14 0.036(3) 0.019(2) 0.038(3) 0.004(2) 0.008(3) 0.007(2)
C15 0.022(2) 0.025(2) 0.027(3) 0.006(2) 0.004(2) 0.000(2)
C16 0.019(2) 0.020(2) 0.029(3) 0.002(2) 0.003(2) -0.0024(18)
C17 0.028(3) 0.026(3) 0.041(3) 0.011(2) -0.010(3) -0.008(2)
C18 0.050(3) 0.018(2) 0.025(3) 0.006(2) -0.010(3) -0.006(2)
C19 0.049(3) 0.022(2) 0.033(3) 0.002(2) -0.006(3) 0.001(2)
C20 0.092(5) 0.019(3) 0.031(3) 0.001(2) -0.002(3) 0.006(3)
C21 0.114(7) 0.025(3) 0.023(3) -0.004(2) -0.004(4) -0.019(4)
C22 0.095(5) 0.039(3) 0.026(3) 0.005(3) -0.023(4) -0.042(4)
C23 0.064(4) 0.036(3) 0.024(3) 0.014(3) -0.013(3) -0.026(3)
C24 0.047(3) 0.040(3) 0.041(3) -0.019(3) 0.003(3) -0.006(3)
O11 0.0115(15) 0.037(2) 0.039(2) -0.0130(18) 0.0013(15) 0.0016(14)
O12 0.0268(19) 0.033(2) 0.047(3) -0.0130(19) -0.0010(19) -0.0006(17)
N11 0.023(2) 0.026(2) 0.033(3) 0.0039(19) -0.0054(19) -0.0059(18)
C31 0.019(2) 0.022(2) 0.017(3) 0.0005(19) 0.0001(18) 0.0039(17)
C32 0.017(2) 0.026(2) 0.037(3) -0.008(2) -0.003(2) 0.0028(19)
C33 0.025(3) 0.030(3) 0.033(3) 0.005(2) -0.007(2) 0.008(2)
C34 0.034(3) 0.026(2) 0.027(3) 0.003(2) -0.002(2) 0.007(2)
C35 0.024(2) 0.018(2) 0.021(2) -0.0043(19) 0.003(2) 0.0006(19)
C36 0.0201(18) 0.0141(19) 0.0166(19) -0.0050(19) 0.001(2) 0.0020(15)
C37 0.016(2) 0.023(2) 0.025(2) -0.003(2) 0.006(2) 0.0010(18)
C38 0.044(3) 0.019(2) 0.029(3) 0.001(2) 0.008(3) 0.005(2)
C39 0.041(4) 0.055(4) 0.075(5) 0.033(4) 0.015(4) 0.019(3)
C40 0.084(6) 0.050(4) 0.070(6) 0.031(4) 0.008(4) 0.027(4)
C41 0.099(5) 0.020(3) 0.040(3) 0.011(3) 0.033(5) 0.010(3)
C42 0.077(5) 0.043(4) 0.039(4) 0.006(3) 0.023(4) -0.004(4)
C43 0.052(4) 0.031(3) 0.039(3) 0.004(3) 0.015(3) -0.003(3)
C44 0.042(3) 0.027(2) 0.037(3) 0.005(2) 0.003(3) -0.011(2)
O31 0.0155(15) 0.0263(17) 0.0222(17) 0.0048(15) -0.0011(13) 0.0036(13)
O32 0.0273(19) 0.0261(17) 0.037(2) 0.0088(17) 0.0068(17) -0.0045(15)
N31 0.025(2) 0.028(2) 0.024(2) 0.0015(19) 0.0109(19) -0.0009(18)
N61 0.020(3) 0.020(3) 0.021(3) 0.0003(10) -0.0002(10) -0.0003(10)
O61 0.023(3) 0.024(3) 0.024(3) 0.0000(10) 0.0001(10) -0.0001(10)
O62 0.024(3) 0.025(3) 0.025(3) -0.0008(10) 0.0003(10) -0.0001(10)
O63 0.026(3) 0.026(3) 0.026(3) -0.0009(10) 0.0005(10) -0.0008(10)
N61A 0.026(4) 0.083(7) 0.035(4) 0.001(5) 0.008(3) 0.020(4)
O61A 0.030(4) 0.055(5) 0.034(4) -0.009(4) -0.007(3) 0.014(3)
O62A 0.025(4) 0.063(5) 0.031(4) 0.004(4) 0.007(3) 0.005(3)
O63A 0.033(4) 0.181(13) 0.010(3) -0.005(6) 0.001(3) 0.039(6)
N51 0.042(5) 0.043(5) 0.063(6) -0.015(5) -0.025(4) -0.005(4)
O51 0.038(5) 0.039(5) 0.066(6) -0.008(5) -0.014(4) 0.006(4)
O52 0.033(4) 0.046(5) 0.070(6) -0.019(5) -0.012(4) -0.006(4)
O53 0.076(7) 0.031(4) 0.093(8) -0.023(5) -0.023(6) -0.006(4)
N51A 0.064(7) 0.044(6) 0.078(8) -0.047(6) -0.038(6) 0.027(6)
O51A 0.031(5) 0.057(6) 0.077(7) -0.060(6) -0.008(5) 0.004(4)
O53A 0.125(11) 0.067(7) 0.104(10) -0.060(8) -0.086(9) 0.051(7)
O52A 0.098(9) 0.028(5) 0.081(8) -0.032(6) -0.047(8) 0.021(6)
N71 0.025(4) 0.032(4) 0.054(5) 0.006(4) 0.004(4) 0.010(4)
O71 0.023(5) 0.041(5) 0.056(7) 0.018(6) -0.018(5) -0.001(4)
O73 0.041(5) 0.029(4) 0.069(7) 0.031(4) 0.014(5) 0.005(4)
O72 0.047(4) 0.032(4) 0.033(4) 0.002(4) 0.014(4) 0.003(3)
N71A 0.029(5) 0.061(5) 0.051(6) 0.011(5) 0.012(5) -0.003(5)
O73A 0.030(4) 0.063(5) 0.065(6) 0.030(5) -0.007(4) 0.005(4)
O71A 0.021(4) 0.044(4) 0.057(7) 0.003(4) 0.014(4) 0.002(4)
O72A 0.035(5) 0.039(5) 0.065(6) 0.010(5) -0.001(5) 0.002(4)

loop_
_atom_type_symbol
_atom_type_description
_atom_type_scat_dispersion_real
_atom_type_scat_dispersion_imag
_atom_type_scat_source
C C 0.0033 0.0016 'International Tables Vol C Tables 4.2.6.8 and 6.1.1.4'
H H 0.0000 0.0000 'International Tables Vol C Tables 4.2.6.8 and 6.1.1.4'
Lu Lu -0.4720 5.8584 'International Tables Vol C Tables 4.2.6.8 and 6.1.1.4'
N N 0.0061 0.0033 'International Tables Vol C Tables 4.2.6.8 and 6.1.1.4'
O O 0.0106 0.0060 'International Tables Vol C Tables 4.2.6.8 and 6.1.1.4'

loop_
_geom_angle_atom_site_label_1
_geom_angle_atom_site_label_2
_geom_angle_atom_site_label_3
_geom_angle
_geom_angle_site_symmetry_1
_geom_angle_site_symmetry_3
O111 Lu2 O111 135.34(17) 4_655 .
O111 Lu2 O171 118.40(12) 4_655 4_655
O111 Lu2 O171 77.77(13) . 4_655
O111 Lu2 O171 77.77(13) 4_655 .
O111 Lu2 O171 118.41(12) . .
O171 Lu2 O171 139.3(2) 4_655 .
O111 Lu2 O151 87.87(12) 4_655 4_655
O111 Lu2 O151 136.05(12) . 4_655
O171 Lu2 O151 72.78(14) 4_655 4_655
O171 Lu2 O151 70.84(14) . 4_655
O111 Lu2 O151 136.05(12) 4_655 .
O111 Lu2 O151 87.87(12) . .
O171 Lu2 O151 70.85(14) 4_655 .
O171 Lu2 O151 72.77(14) . .
O151 Lu2 O151 52.05(19) 4_655 .
O111 Lu2 O112 78.24(11) 4_655 .
O111 Lu2 O112 65.69(11) . .
O171 Lu2 O112 75.19(15) 4_655 .
O171 Lu2 O112 144.94(14) . .
O151 Lu2 O112 133.09(14) 4_655 .
O151 Lu2 O112 140.62(12) . .
O111 Lu2 O112 65.69(11) 4_655 4_655
O111 Lu2 O112 78.24(11) . 4_655
O171 Lu2 O112 144.94(14) 4_655 4_655
O171 Lu2 O112 75.18(15) . 4_655
O151 Lu2 O112 140.62(12) 4_655 4_655
O151 Lu2 O112 133.08(14) . 4_655
O112 Lu2 O112 71.78(19) . 4_655
O111 Lu2 O161 118.22(12) 4_655 4_655
O111 Lu2 O161 66.96(11) . 4_655
O171 Lu2 O161 123.01(13) 4_655 4_655
O171 Lu2 O161 51.74(12) . 4_655
O151 Lu2 O161 103.50(14) 4_655 4_655
O151 Lu2 O161 64.76(15) . 4_655
O112 Lu2 O161 122.64(12) . 4_655
O112 Lu2 O161 68.56(14) 4_655 4_655
O111 Lu2 O161 66.96(11) 4_655 .
O111 Lu2 O161 118.22(12) . .
O171 Lu2 O161 51.73(12) 4_655 .
O171 Lu2 O161 123.00(13) . .
O151 Lu2 O161 64.76(15) 4_655 .
O151 Lu2 O161 103.50(14) . .
O112 Lu2 O161 68.56(14) . .
O112 Lu2 O161 122.65(12) 4_655 .
O161 Lu2 O161 167.7(2) 4_655 .
O111 Lu2 N151 112.33(8) 4_655 .
O111 Lu2 N151 112.33(8) . .
O171 Lu2 N151 69.67(11) 4_655 .
O171 Lu2 N151 69.67(11) . .
O151 Lu2 N151 26.02(10) 4_655 .
O151 Lu2 N151 26.02(10) . .
O112 Lu2 N151 144.11(10) . .
O112 Lu2 N151 144.11(10) 4_655 .
O161 Lu2 N151 83.84(10) 4_655 .
O161 Lu2 N151 83.84(10) . .
O111 Lu2 N161 92.71(13) 4_655 .
O111 Lu2 N161 99.56(15) . .
O171 Lu2 N161 26.08(12) 4_655 .
O171 Lu2 N161 134.67(17) . .
O151 Lu2 N161 64.54(18) 4_655 .
O151 Lu2 N161 85.72(16) . .
O112 Lu2 N161 71.56(17) . .
O112 Lu2 N161 140.47(16) 4_655 .
O161 Lu2 N161 147.17(14) 4_655 .
O161 Lu2 N161 25.77(12) . .
N151 Lu2 N161 73.69(14) . .
O162 N161 O161 122.4(5) . .
O162 N161 O171 121.4(5) . 4_655
O161 N161 O171 116.2(5) . 4_655
O162 N161 Lu2 171.7(6) . .
O161 N161 Lu2 61.5(3) . .
O171 N161 Lu2 55.0(3) 4_655 .
N161 O161 Lu2 92.7(3) . .
O151 N151 O151 118.7(9) 4_655 .
O151 N151 O152 120.7(4) 4_655 .
O151 N151 O152 120.7(4) . .
O151 N151 Lu2 59.3(4) 4_655 .
O151 N151 Lu2 59.3(4) . .
O152 N151 Lu2 180.0 . .
N151 O151 Lu2 94.6(5) . .
N161 O171 Lu2 98.9(3) 4_655 .
C116 C111 C117 120.7(4) . .
C116 C111 C112 119.0(5) . .
C117 C111 C112 120.2(4) . .
C113 C112 C111 120.9(5) . .
C113 C112 H11B 119.5 . .
C111 C112 H11B 119.5 . .
C112 C113 C114 120.9(5) . .
C112 C113 H11C 119.6 . .
C114 C113 H11C 119.6 . .
C115 C114 C113 119.1(5) . .
C115 C114 H11D 120.4 . .
C113 C114 H11D 120.4 . .
C114 C115 O112 126.2(5) . .
C114 C115 C116 121.5(5) . .
O112 C115 C116 112.3(4) . .
O111 C116 C115 119.5(4) . .
O111 C116 C111 122.0(4) . .
C115 C116 C111 118.6(4) . .
N111 C117 C111 123.1(4) . .
N111 C117 H11E 118.5 . .
C111 C117 H11E 118.5 . .
C123 C118 C119 120.8(5) . .
C123 C118 N111 122.4(5) . .
C119 C118 N111 116.8(4) . .
C120 C119 C118 119.8(5) . .
C120 C119 H11F 120.1 . .
C118 C119 H11F 120.1 . .
C119 C120 C121 119.7(5) . .
C119 C120 H12B 120.1 . .
C121 C120 H12B 120.1 . .
C122 C121 C120 119.9(5) . .
C122 C121 H12C 120.1 . .
C120 C121 H12C 120.1 . .
C121 C122 C123 121.0(5) . .
C121 C122 H12D 119.5 . .
C123 C122 H12D 119.5 . .
C118 C123 C122 118.7(5) . .
C118 C123 H12E 120.6 . .
C122 C123 H12E 120.6 . .
O112 C124 H12F 109.5 . .
O112 C124 H12G 109.5 . .
H12F C124 H12G 109.5 . .
O112 C124 H12H 109.5 . .
H12F C124 H12H 109.5 . .
H12G C124 H12H 109.5 . .
C117 N111 C118 127.9(4) . .
C117 N111 H11G 116.0 . .
C118 N111 H11G 116.0 . .
C116 O111 Lu2 126.3(3) . .
C115 O112 C124 115.6(4) . .
C115 O112 Lu2 116.1(3) . .
C124 O112 Lu2 128.2(3) . .
O11 Lu1 O31 146.50(13) . .
O11 Lu1 O72A 80.2(3) . .
O31 Lu1 O72A 76.9(3) . .
O11 Lu1 O61 122.4(3) . .
O31 Lu1 O61 78.9(3) . .
O72A Lu1 O61 83.3(3) . .
O11 Lu1 O51A 79.3(2) . .
O31 Lu1 O51A 78.1(2) . .
O72A Lu1 O51A 93.6(4) . .
O61 Lu1 O51A 156.9(3) . .
O11 Lu1 O52A 76.6(3) . .
O31 Lu1 O52A 110.2(3) . .
O72A Lu1 O52A 145.2(4) . .
O61 Lu1 O52A 131.3(4) . .
O51A Lu1 O52A 56.8(2) . .
O11 Lu1 O62A 84.7(2) . .
O31 Lu1 O62A 128.8(2) . .
O72A Lu1 O62A 129.8(3) . .
O61 Lu1 O62A 65.5(3) . .
O51A Lu1 O62A 130.0(3) . .
O52A Lu1 O62A 73.5(4) . .
O11 Lu1 O61A 122.56(18) . .
O31 Lu1 O61A 84.47(19) . .
O72A Lu1 O61A 96.8(3) . .
O61 Lu1 O61A 13.8(3) . .
O51A Lu1 O61A 157.1(3) . .
O52A Lu1 O61A 117.6(4) . .
O62A Lu1 O61A 53.70(19) . .
O11 Lu1 O62 92.4(3) . .
O31 Lu1 O62 120.7(3) . .
O72A Lu1 O62 123.9(3) . .
O61 Lu1 O62 54.4(2) . .
O51A Lu1 O62 139.8(3) . .
O52A Lu1 O62 83.0(3) . .
O62A Lu1 O62 11.1(2) . .
O61A Lu1 O62 42.6(2) . .
O11 Lu1 O71A 70.27(19) . .
O31 Lu1 O71A 76.58(19) . .
O72A Lu1 O71A 54.8(2) . .
O61 Lu1 O71A 135.1(3) . .
O51A Lu1 O71A 39.2(3) . .
O52A Lu1 O71A 92.6(3) . .
O62A Lu1 O71A 153.7(2) . .
O61A Lu1 O71A 148.6(3) . .
O62 Lu1 O71A 162.7(4) . .
O11 Lu1 O52 72.0(2) . .
O31 Lu1 O52 124.1(2) . .
O72A Lu1 O52 151.3(3) . .
O61 Lu1 O52 117.6(3) . .
O51A Lu1 O52 74.5(3) . .
O52A Lu1 O52 18.7(3) . .
O62A Lu1 O52 55.5(3) . .
O61A Lu1 O52 104.0(3) . .
O62 Lu1 O52 65.6(3) . .
O71A Lu1 O52 107.3(3) . .
O11 Lu1 O71 75.4(3) . .
O31 Lu1 O71 75.8(3) . .
O72A Lu1 O71 16.1(3) . .
O61 Lu1 O71 98.8(3) . .
O51A Lu1 O71 77.7(3) . .
O52A Lu1 O71 129.9(3) . .
O62A Lu1 O71 142.3(4) . .
O61A Lu1 O71 112.5(3) . .
O62 Lu1 O71 138.4(4) . .
O71A Lu1 O71 38.7(3) . .
O52 Lu1 O71 140.3(3) . .
C12 C11 C17 119.6(5) . .
C12 C11 C16 120.5(5) . .
C17 C11 C16 119.9(5) . .
C13 C12 C11 120.5(5) . .
C13 C12 H12A 119.7 . .
C11 C12 H12A 119.7 . .
C12 C13 C14 120.1(5) . .
C12 C13 H13A 120.0 . .
C14 C13 H13A 120.0 . .
C15 C14 C13 120.8(5) . .
C15 C14 H14A 119.6 . .
C13 C14 H14A 119.6 . .
O12 C15 C14 126.0(5) . .
O12 C15 C16 113.2(4) . .
C14 C15 C16 120.8(5) . .
O11 C16 C15 120.8(4) . .
O11 C16 C11 121.9(4) . .
C15 C16 C11 117.3(4) . .
N11 C17 C11 123.5(5) . .
N11 C17 H17A 118.2 . .
C11 C17 H17A 118.2 . .
C19 C18 C23 121.1(5) . .
C19 C18 N11 117.0(5) . .
C23 C18 N11 122.0(6) . .
C18 C19 C20 119.2(6) . .
C18 C19 H19A 120.4 . .
C20 C19 H19A 120.4 . .
C21 C20 C19 120.9(7) . .
C21 C20 H20A 119.6 . .
C19 C20 H20A 119.6 . .
C20 C21 C22 119.9(6) . .
C20 C21 H21A 120.0 . .
C22 C21 H21A 120.0 . .
C21 C22 C23 120.8(6) . .
C21 C22 H22A 119.6 . .
C23 C22 H22A 119.6 . .
C18 C23 C22 118.1(7) . .
C18 C23 H23A 120.9 . .
C22 C23 H23A 120.9 . .
O12 C24 H24A 109.5 . .
O12 C24 H24B 109.5 . .
H24A C24 H24B 109.5 . .
O12 C24 H24C 109.5 . .
H24A C24 H24C 109.5 . .
H24B C24 H24C 109.5 . .
C16 O11 Lu1 135.7(3) . .
C15 O12 C24 117.8(4) . .
C17 N11 C18 129.3(5) . .
C17 N11 H11A 115.4 . .
C18 N11 H11A 115.4 . .
C32 C31 C36 120.3(4) . .
C32 C31 C37 119.5(4) . .
C36 C31 C37 120.2(4) . .
C33 C32 C31 120.9(5) . .
C33 C32 H32A 119.6 . .
C31 C32 H32A 119.6 . .
C32 C33 C34 119.6(5) . .
C32 C33 H33A 120.2 . .
C34 C33 H33A 120.2 . .
C35 C34 C33 120.5(5) . .
C35 C34 H34A 119.8 . .
C33 C34 H34A 119.8 . .
C34 C35 O32 126.1(5) . .
C34 C35 C36 121.5(5) . .
O32 C35 C36 112.4(4) . .
O31 C36 C35 120.2(4) . .
O31 C36 C31 122.5(4) . .
C35 C36 C31 117.3(4) . .
N31 C37 C31 123.1(4) . .
N31 C37 H37A 118.4 . .
C31 C37 H37A 118.4 . .
C39 C38 C43 121.9(6) . .
C39 C38 N31 116.0(5) . .
C43 C38 N31 122.0(5) . .
C38 C39 C40 119.1(7) . .
C38 C39 H39A 120.5 . .
C40 C39 H39A 120.5 . .
C41 C40 C39 119.4(7) . .
C41 C40 H40A 120.3 . .
C39 C40 H40A 120.3 . .
C42 C41 C40 120.3(6) . .
C42 C41 H41A 119.8 . .
C40 C41 H41A 119.8 . .
C41 C42 C43 121.6(7) . .
C41 C42 H42A 119.2 . .
C43 C42 H42A 119.2 . .
C38 C43 C42 117.7(7) . .
C38 C43 H43A 121.2 . .
C42 C43 H43A 121.2 . .
O32 C44 H44A 109.5 . .
O32 C44 H44B 109.5 . .
H44A C44 H44B 109.5 . .
O32 C44 H44C 109.5 . .
H44A C44 H44C 109.5 . .
H44B C44 H44C 109.5 . .
C36 O31 Lu1 128.0(3) . .
C35 O32 C44 116.4(4) . .
C35 O32 Lu1 114.4(3) . .
C44 O32 Lu1 128.9(3) . .
C37 N31 C38 128.6(4) . .
C37 N31 H31A 115.7 . .
C38 N31 H31A 115.7 . .
O63 N61 O61 123.0(8) . .
O63 N61 O62 119.8(8) . .
O61 N61 O62 117.2(8) . .
O63 N61 Lu1 175.4(6) . .
O61 N61 Lu1 53.3(5) . .
O62 N61 Lu1 63.9(6) . .
N61 O61 Lu1 99.8(6) . .
N61 O62 Lu1 88.5(6) . .
O63A N61A O62A 122.9(7) . .
O63A N61A O61A 121.0(8) . .
O62A N61A O61A 116.1(7) . .
O63A N61A Lu1 174.2(4) . .
O62A N61A Lu1 55.6(4) . .
O61A N61A Lu1 60.8(4) . .
N61A O61A Lu1 92.0(5) . .
N61A O62A Lu1 97.8(5) . .
O53 N51 O52 121.3(8) . .
O53 N51 O51 120.7(8) . .
O52 N51 O51 118.0(8) . .
N51 O51 Lu1 95.2(6) . .
N51 O52 Lu1 96.6(6) . .
O53A N51A O51A 119.8(9) . .
O53A N51A O52A 120.5(9) . .
O51A N51A O52A 119.7(9) . .
O53A N51A Lu1 174.1(5) . .
O51A N51A Lu1 59.7(5) . .
O52A N51A Lu1 60.3(6) . .
N51A O51A Lu1 91.8(6) . .
N51A O52A Lu1 91.1(7) . .
O73 N71 O72 121.8(8) . .
O73 N71 O71 119.7(8) . .
O72 N71 O71 118.5(8) . .
N71 O71 Lu1 97.6(6) . .
N71 O72 Lu1 94.5(5) . .
O71A N71A O72A 121.9(9) . .
O71A N71A O73A 117.7(8) . .
O72A N71A O73A 120.4(8) . .
O71A N71A Lu1 66.4(5) . .
O72A N71A Lu1 55.8(6) . .
O73A N71A Lu1 173.0(5) . .
N71A O71A Lu1 86.1(6) . .
N71A O72A Lu1 96.8(6) . .

loop_
_geom_bond_atom_site_label_1
_geom_bond_atom_site_label_2
_geom_bond_distance
_geom_bond_site_symmetry_2
Lu2 O111 2.219(3) 4_655
Lu2 O111 2.219(3) .
Lu2 O171 2.386(4) 4_655
Lu2 O171 2.386(4) .
Lu2 O151 2.437(4) 4_655
Lu2 O151 2.437(4) .
Lu2 O112 2.529(4) .
Lu2 O112 2.529(4) 4_655
Lu2 O161 2.532(4) 4_655
Lu2 O161 2.532(4) .
Lu2 N151 2.824(10) .
Lu2 N161 2.877(5) .
N161 O162 1.220(7) .
N161 O161 1.252(6) .
N161 O171 1.280(6) 4_655
N151 O151 1.243(6) 4_655
N151 O151 1.243(6) .
N151 O152 1.276(11) .
O171 N161 1.280(6) 4_655
C111 C116 1.411(6) .
C111 C117 1.416(6) .
C111 C112 1.417(7) .
C112 C113 1.351(7) .
C112 H11B 0.9500 .
C113 C114 1.410(7) .
C113 H11C 0.9500 .
C114 C115 1.373(7) .
C114 H11D 0.9500 .
C115 O112 1.385(6) .
C115 C116 1.409(6) .
C116 O111 1.323(5) .
C117 N111 1.299(6) .
C117 H11E 0.9500 .
C118 C123 1.385(7) .
C118 C119 1.391(7) .
C118 N111 1.425(6) .
C119 C120 1.382(7) .
C119 H11F 0.9500 .
C120 C121 1.391(8) .
C120 H12B 0.9500 .
C121 C122 1.381(8) .
C121 H12C 0.9500 .
C122 C123 1.385(7) .
C122 H12D 0.9500 .
C123 H12E 0.9500 .
C124 O112 1.443(6) .
C124 H12F 0.9800 .
C124 H12G 0.9800 .
C124 H12H 0.9800 .
N111 H11G 0.8800 .
Lu1 O11 2.229(3) .
Lu1 O31 2.231(3) .
Lu1 O72A 2.244(10) .
Lu1 O61 2.233(10) .
Lu1 O51A 2.270(9) .
Lu1 O52A 2.283(11) .
Lu1 O62A 2.322(7) .
Lu1 O61A 2.435(7) .
Lu1 O62 2.464(12) .
Lu1 O71A 2.474(9) .
Lu1 O52 2.542(10) .
Lu1 O71 2.545(10) .
C11 C12 1.402(7) .
C11 C17 1.425(8) .
C11 C16 1.430(6) .
C12 C13 1.353(8) .
C12 H12A 0.9500 .
C13 C14 1.404(8) .
C13 H13A 0.9500 .
C14 C15 1.375(7) .
C14 H14A 0.9500 .
C15 O12 1.364(6) .
C15 C16 1.408(7) .
C16 O11 1.302(5) .
C17 N11 1.295(7) .
C17 H17A 0.9500 .
C18 C19 1.383(8) .
C18 C23 1.388(8) .
C18 N11 1.430(7) .
C19 C20 1.391(8) .
C19 H19A 0.9500 .
C20 C21 1.364(9) .
C20 H20A 0.9500 .
C21 C22 1.377(10) .
C21 H21A 0.9500 .
C22 C23 1.405(9) .
C22 H22A 0.9500 .
C23 H23A 0.9500 .
C24 O12 1.441(6) .
C24 H24A 0.9800 .
C24 H24B 0.9800 .
C24 H24C 0.9800 .
N11 H11A 0.8800 .
C31 C32 1.406(6) .
C31 C36 1.422(6) .
C31 C37 1.428(6) .
C32 C33 1.365(7) .
C32 H32A 0.9500 .
C33 C34 1.413(8) .
C33 H33A 0.9500 .
C34 C35 1.366(7) .
C34 H34A 0.9500 .
C35 O32 1.370(6) .
C35 C36 1.415(7) .
C36 O31 1.308(5) .
C37 N31 1.297(6) .
C37 H37A 0.9500 .
C38 C39 1.361(8) .
C38 C43 1.379(8) .
C38 N31 1.441(7) .
C39 C40 1.399(9) .
C39 H39A 0.9500 .
C40 C41 1.371(10) .
C40 H40A 0.9500 .
C41 C42 1.353(10) .
C41 H41A 0.9500 .
C42 C43 1.383(9) .
C42 H42A 0.9500 .
C43 H43A 0.9500 .
C44 O32 1.446(6) .
C44 H44A 0.9800 .
C44 H44B 0.9800 .
C44 H44C 0.9800 .
N31 H31A 0.8800 .
N61 O63 1.241(8) .
N61 O61 1.257(8) .
N61 O62 1.271(8) .
N61A O63A 1.233(7) .
N61A O62A 1.260(7) .
N61A O61A 1.276(7) .
N51 O53 1.243(7) .
N51 O52 1.258(8) .
N51 O51 1.262(7) .
N51A O53A 1.248(8) .
N51A O51A 1.251(8) .
N51A O52A 1.254(8) .
N71 O73 1.243(7) .
N71 O72 1.246(8) .
N71 O71 1.263(8) .
N71A O71A 1.247(8) .
N71A O72A 1.249(8) .
N71A O73A 1.261(8) .

loop_
_geom_torsion_atom_site_label_1
_geom_torsion_atom_site_label_2
_geom_torsion_atom_site_label_3
_geom_torsion_atom_site_label_4
_geom_torsion
_geom_torsion_site_symmetry_1
_geom_torsion_site_symmetry_4
O111 Lu2 N161 O162 123(3) 4_655 .
O111 Lu2 N161 O162 -100(3) . .
O171 Lu2 N161 O162 -67(3) 4_655 .
O171 Lu2 N161 O162 47(3) . .
O151 Lu2 N161 O162 36(3) 4_655 .
O151 Lu2 N161 O162 -13(3) . .
O112 Lu2 N161 O162 -161(3) . .
O112 Lu2 N161 O162 177(3) 4_655 .
O161 Lu2 N161 O162 -38(4) 4_655 .
O161 Lu2 N161 O162 121(4) . .
N151 Lu2 N161 O162 10(3) . .
O111 Lu2 N161 O161 2.1(4) 4_655 .
O111 Lu2 N161 O161 139.0(4) . .
O171 Lu2 N161 O161 172.6(7) 4_655 .
O171 Lu2 N161 O161 -73.4(5) . .
O151 Lu2 N161 O161 -84.3(4) 4_655 .
O151 Lu2 N161 O161 -133.9(4) . .
O112 Lu2 N161 O161 78.7(4) . .
O112 Lu2 N161 O161 55.9(5) 4_655 .
O161 Lu2 N161 O161 -159.1(4) 4_655 .
N151 Lu2 N161 O161 -110.4(4) . .
O111 Lu2 N161 O171 -170.5(4) 4_655 4_655
O111 Lu2 N161 O171 -33.6(4) . 4_655
O171 Lu2 N161 O171 114.0(5) . 4_655
O151 Lu2 N161 O171 103.1(4) 4_655 4_655
O151 Lu2 N161 O171 53.5(4) . 4_655
O112 Lu2 N161 O171 -93.9(4) . 4_655
O112 Lu2 N161 O171 -116.7(4) 4_655 4_655
O161 Lu2 N161 O171 28.3(6) 4_655 4_655
O161 Lu2 N161 O171 -172.6(7) . 4_655
N151 Lu2 N161 O171 77.0(4) . 4_655
O162 N161 O161 Lu2 -171.6(7) . .
O171 N161 O161 Lu2 6.7(6) 4_655 .
O111 Lu2 O161 N161 -177.7(4) 4_655 .
O111 Lu2 O161 N161 -47.3(4) . .
O171 Lu2 O161 N161 -4.1(4) 4_655 .
O171 Lu2 O161 N161 125.7(4) . .
O151 Lu2 O161 N161 83.3(4) 4_655 .
O151 Lu2 O161 N161 47.6(4) . .
O112 Lu2 O161 N161 -91.8(4) . .
O112 Lu2 O161 N161 -141.2(4) 4_655 .
O161 Lu2 O161 N161 64.8(4) 4_655 .
N151 Lu2 O161 N161 64.8(4) . .
O111 Lu2 N151 O151 -21.1(2) 4_655 4_655
O111 Lu2 N151 O151 158.9(2) . 4_655
O171 Lu2 N151 O151 92.2(2) 4_655 4_655
O171 Lu2 N151 O151 -87.8(2) . 4_655
O151 Lu2 N151 O151 -180.0 . 4_655
O112 Lu2 N151 O151 79.9(3) . 4_655
O112 Lu2 N151 O151 -100.1(3) 4_655 4_655
O161 Lu2 N151 O151 -139.1(2) 4_655 4_655
O161 Lu2 N151 O151 40.9(2) . 4_655
N161 Lu2 N151 O151 65.1(3) . 4_655
O111 Lu2 N151 O151 158.9(2) 4_655 .
O111 Lu2 N151 O151 -21.1(2) . .
O171 Lu2 N151 O151 -87.8(2) 4_655 .
O171 Lu2 N151 O151 92.2(2) . .
O151 Lu2 N151 O151 180.0 4_655 .
O112 Lu2 N151 O151 -100.1(3) . .
O112 Lu2 N151 O151 79.9(3) 4_655 .
O161 Lu2 N151 O151 40.9(2) 4_655 .
O161 Lu2 N151 O151 -139.1(2) . .
N161 Lu2 N151 O151 -115.0(3) . .
O111 Lu2 N151 O152 0(100) 4_655 .
O111 Lu2 N151 O152 0(100) . .
O171 Lu2 N151 O152 0(100) 4_655 .
O171 Lu2 N151 O152 0(100) . .
O151 Lu2 N151 O152 0(100) 4_655 .
O151 Lu2 N151 O152 0(100) . .
O112 Lu2 N151 O152 0(100) . .
O112 Lu2 N151 O152 0(100) 4_655 .
O161 Lu2 N151 O152 0(100) 4_655 .
O161 Lu2 N151 O152 0(99) . .
N161 Lu2 N151 O152 0(100) . .
O151 N151 O151 Lu2 0.0 4_655 .
O152 N151 O151 Lu2 180.0 . .
O111 Lu2 O151 N151 -28.7(3) 4_655 .
O111 Lu2 O151 N151 160.5(2) . .
O171 Lu2 O151 N151 82.7(2) 4_655 .
O171 Lu2 O151 N151 -78.8(2) . .
O151 Lu2 O151 N151 0.0 4_655 .
O112 Lu2 O151 N151 114.5(2) . .
O112 Lu2 O151 N151 -127.8(2) 4_655 .
O161 Lu2 O151 N151 -134.0(2) 4_655 .
O161 Lu2 O151 N151 42.0(2) . .
N161 Lu2 O151 N151 60.8(2) . .
O111 Lu2 O171 N161 146.0(4) 4_655 4_655
O111 Lu2 O171 N161 10.7(5) . 4_655
O171 Lu2 O171 N161 -94.3(4) 4_655 4_655
O151 Lu2 O171 N161 -122.0(4) 4_655 4_655
O151 Lu2 O171 N161 -67.0(4) . 4_655
O112 Lu2 O171 N161 98.2(4) . 4_655
O112 Lu2 O171 N161 78.2(4) 4_655 4_655
O161 Lu2 O171 N161 4.1(4) 4_655 4_655
O161 Lu2 O171 N161 -162.2(4) . 4_655
N151 Lu2 O171 N161 -94.3(4) . 4_655
N161 Lu2 O171 N161 -132.4(5) . 4_655
C116 C111 C112 C113 -2.5(7) . .
C117 C111 C112 C113 173.2(5) . .
C111 C112 C113 C114 1.6(8) . .
C112 C113 C114 C115 -0.3(8) . .
C113 C114 C115 O112 179.4(5) . .
C113 C114 C115 C116 0.0(8) . .
C114 C115 C116 O111 -179.8(4) . .
O112 C115 C116 O111 0.7(6) . .
C114 C115 C116 C111 -0.9(7) . .
O112 C115 C116 C111 179.6(4) . .
C117 C111 C116 O111 5.3(7) . .
C112 C111 C116 O111 -179.0(4) . .
C117 C111 C116 C115 -173.5(4) . .
C112 C111 C116 C115 2.1(7) . .
C116 C111 C117 N111 2.6(7) . .
C112 C111 C117 N111 -172.9(4) . .
C123 C118 C119 C120 1.5(7) . .
N111 C118 C119 C120 -178.9(4) . .
C118 C119 C120 C121 -0.9(7) . .
C119 C120 C121 C122 -0.8(8) . .
C120 C121 C122 C123 1.9(8) . .
C119 C118 C123 C122 -0.5(7) . .
N111 C118 C123 C122 179.9(4) . .
C121 C122 C123 C118 -1.2(7) . .
C111 C117 N111 C118 174.5(4) . .
C123 C118 N111 C117 -8.4(7) . .
C119 C118 N111 C117 172.0(4) . .
C115 C116 O111 Lu2 -3.6(6) . .
C111 C116 O111 Lu2 177.6(3) . .
O111 Lu2 O111 C116 42.3(3) 4_655 .
O171 Lu2 O111 C116 -75.9(4) 4_655 .
O171 Lu2 O111 C116 144.2(3) . .
O151 Lu2 O111 C116 -124.5(3) 4_655 .
O151 Lu2 O111 C116 -146.8(4) . .
O112 Lu2 O111 C116 3.2(3) . .
O112 Lu2 O111 C116 78.3(4) 4_655 .
O161 Lu2 O111 C116 149.9(4) 4_655 .
O161 Lu2 O111 C116 -42.6(4) . .
N151 Lu2 O111 C116 -137.7(3) . .
N161 Lu2 O111 C116 -61.5(4) . .
C114 C115 O112 C124 4.4(8) . .
C116 C115 O112 C124 -176.1(5) . .
C114 C115 O112 Lu2 -177.6(4) . .
C116 C115 O112 Lu2 1.9(5) . .
O111 Lu2 O112 C115 -155.6(4) 4_655 .
O111 Lu2 O112 C115 -2.5(3) . .
O171 Lu2 O112 C115 80.5(3) 4_655 .
O171 Lu2 O112 C115 -107.9(3) . .
O151 Lu2 O112 C115 128.7(3) 4_655 .
O151 Lu2 O112 C115 49.5(4) . .
O112 Lu2 O112 C115 -87.6(3) 4_655 .
O161 Lu2 O112 C115 -39.5(4) 4_655 .
O161 Lu2 O112 C115 134.8(4) . .
N151 Lu2 O112 C115 92.4(3) . .
N161 Lu2 O112 C115 107.5(4) . .
O111 Lu2 O112 C124 22.0(5) 4_655 .
O111 Lu2 O112 C124 175.1(5) . .
O171 Lu2 O112 C124 -101.9(5) 4_655 .
O171 Lu2 O112 C124 69.7(5) . .
O151 Lu2 O112 C124 -53.7(5) 4_655 .
O151 Lu2 O112 C124 -132.8(4) . .
O112 Lu2 O112 C124 90.1(5) 4_655 .
O161 Lu2 O112 C124 138.2(5) 4_655 .
O161 Lu2 O112 C124 -47.6(5) . .
N151 Lu2 O112 C124 -89.9(5) . .
N161 Lu2 O112 C124 -74.9(5) . .
C17 C11 C12 C13 176.7(5) . .
C16 C11 C12 C13 -0.5(8) . .
C11 C12 C13 C14 -0.7(8) . .
C12 C13 C14 C15 1.1(8) . .
C13 C14 C15 O12 -179.7(5) . .
C13 C14 C15 C16 -0.4(8) . .
O12 C15 C16 O11 -1.6(7) . .
C14 C15 C16 O11 179.1(5) . .
O12 C15 C16 C11 178.6(4) . .
C14 C15 C16 C11 -0.7(7) . .
C12 C11 C16 O11 -178.6(5) . .
C17 C11 C16 O11 4.2(7) . .
C12 C11 C16 C15 1.2(7) . .
C17 C11 C16 C15 -176.0(5) . .
C12 C11 C17 N11 -176.8(5) . .
C16 C11 C17 N11 0.4(8) . .
C23 C18 C19 C20 0.3(8) . .
N11 C18 C19 C20 -179.3(5) . .
C18 C19 C20 C21 0.1(9) . .
C19 C20 C21 C22 -0.8(9) . .
C20 C21 C22 C23 1.2(10) . .
C19 C18 C23 C22 0.0(8) . .
N11 C18 C23 C22 179.6(5) . .
C21 C22 C23 C18 -0.8(9) . .
C15 C16 O11 Lu1 -17.1(7) . .
C11 C16 O11 Lu1 162.7(4) . .
O31 Lu1 O11 C16 132.3(4) . .
O72A Lu1 O11 C16 84.9(5) . .
O61 Lu1 O11 C16 9.4(6) . .
O51A Lu1 O11 C16 -179(96) . .
O52A Lu1 O11 C16 -121.3(5) . .
O62A Lu1 O11 C16 -47.1(5) . .
O61A Lu1 O11 C16 -7.0(6) . .
O62 Lu1 O11 C16 -39.1(5) . .
O71A Lu1 O11 C16 140.9(5) . .
O52 Lu1 O11 C16 -102.4(5) . .
O71 Lu1 O11 C16 100.6(5) . .
C14 C15 O12 C24 7.1(8) . .
C16 C15 O12 C24 -172.2(5) . .
C11 C17 N11 C18 178.7(5) . .
C19 C18 N11 C17 -167.7(5) . .
C23 C18 N11 C17 12.7(8) . .
C36 C31 C32 C33 0.0(7) . .
C37 C31 C32 C33 -179.3(5) . .
C31 C32 C33 C34 -0.2(8) . .
C32 C33 C34 C35 -0.2(8) . .
C33 C34 C35 O32 179.3(5) . .
C33 C34 C35 C36 0.7(8) . .
C34 C35 C36 O31 179.3(5) . .
O32 C35 C36 O31 0.5(6) . .
C34 C35 C36 C31 -0.8(7) . .
O32 C35 C36 C31 -179.6(4) . .
C32 C31 C36 O31 -179.6(4) . .
C37 C31 C36 O31 -0.4(7) . .
C32 C31 C36 C35 0.5(7) . .
C37 C31 C36 C35 179.7(4) . .
C32 C31 C37 N31 179.7(5) . .
C36 C31 C37 N31 0.5(7) . .
C43 C38 C39 C40 0.1(11) . .
N31 C38 C39 C40 -180.0(6) . .
C38 C39 C40 C41 0.0(12) . .
C39 C40 C41 C42 -0.2(11) . .
C40 C41 C42 C43 0.2(11) . .
C39 C38 C43 C42 0.0(9) . .
N31 C38 C43 C42 180.0(5) . .
C41 C42 C43 C38 -0.1(10) . .
C35 C36 O31 Lu1 -11.4(6) . .
C31 C36 O31 Lu1 168.8(3) . .
O11 Lu1 O31 C36 157.6(3) . .
O72A Lu1 O31 C36 -154.3(4) . .
O61 Lu1 O31 C36 -68.7(5) . .
O51A Lu1 O31 C36 109.1(5) . .
O52A Lu1 O31 C36 61.4(5) . .
O62A Lu1 O31 C36 -23.2(5) . .
O61A Lu1 O31 C36 -55.9(4) . .
O62 Lu1 O31 C36 -32.4(5) . .
O71A Lu1 O31 C36 149.3(4) . .
O52 Lu1 O31 C36 47.2(5) . .
O71 Lu1 O31 C36 -170.8(4) . .
C34 C35 O32 C44 2.6(7) . .
C36 C35 O32 C44 -178.7(4) . .
C34 C35 O32 Lu1 -171.1(4) . .
C36 C35 O32 Lu1 7.6(5) . .
O11 Lu1 O32 C35 -160.1(3) . .
O31 Lu1 O32 C35 -9.2(3) . .
O72A Lu1 O32 C35 12.8(5) . .
O61 Lu1 O32 C35 75.2(4) . .
O51A Lu1 O32 C35 -84.9(4) . .
O52A Lu1 O32 C35 -137.5(4) . .
O62A Lu1 O32 C35 143.6(4) . .
O61A Lu1 O32 C35 86.3(4) . .
O62 Lu1 O32 C35 132.1(4) . .
O71A Lu1 O32 C35 -59.7(4) . .
O52 Lu1 O32 C35 -157.6(4) . .
O71 Lu1 O32 C35 -11.6(5) . .
O11 Lu1 O32 C44 27.2(5) . .
O31 Lu1 O32 C44 178.1(4) . .
O72A Lu1 O32 C44 -159.9(5) . .
O61 Lu1 O32 C44 -97.5(5) . .
O51A Lu1 O32 C44 102.4(4) . .
O52A Lu1 O32 C44 49.8(5) . .
O62A Lu1 O32 C44 -29.1(4) . .
O61A Lu1 O32 C44 -86.4(4) . .
O62 Lu1 O32 C44 -40.6(4) . .
O71A Lu1 O32 C44 127.5(4) . .
O52 Lu1 O32 C44 29.7(4) . .
O71 Lu1 O32 C44 175.7(4) . .
C31 C37 N31 C38 -179.7(5) . .
C39 C38 N31 C37 -178.7(6) . .
C43 C38 N31 C37 1.2(8) . .
O11 Lu1 N61 O63 88(6) . .
O31 Lu1 N61 O63 -75(6) . .
O72A Lu1 N61 O63 4(6) . .
O61 Lu1 N61 O63 -39(7) . .
O51A Lu1 N61 O63 -159(6) . .
O52A Lu1 N61 O63 169(6) . .
O62A Lu1 N61 O63 143(7) . .
O61A Lu1 N61 O63 -64(6) . .
O62 Lu1 N61 O63 145(6) . .
O71A Lu1 N61 O63 5(7) . .
O52 Lu1 N61 O63 159(6) . .
O71 Lu1 N61 O63 4(6) . .
O11 Lu1 N61 O61 126.3(6) . .
O31 Lu1 N61 O61 -36.7(6) . .
O72A Lu1 N61 O61 42.3(6) . .
O51A Lu1 N61 O61 -120.5(10) . .
O52A Lu1 N61 O61 -152.2(7) . .
O62A Lu1 N61 O61 -178.8(8) . .
O61A Lu1 N61 O61 -25.2(11) . .
O62 Lu1 N61 O61 -176.6(6) . .
O71A Lu1 N61 O61 43.5(8) . .
O52 Lu1 N61 O61 -161.9(6) . .
O71 Lu1 N61 O61 42.9(6) . .
O11 Lu1 N61 O62 -57.1(6) . .
O31 Lu1 N61 O62 139.9(6) . .
O72A Lu1 N61 O62 -141.1(7) . .
O61 Lu1 N61 O62 176.6(6) . .
O51A Lu1 N61 O62 56.1(10) . .
O52A Lu1 N61 O62 24.4(7) . .
O62A Lu1 N61 O62 -2.2(10) . .
O61A Lu1 N61 O62 151.4(9) . .
O71A Lu1 N61 O62 -139.9(10) . .
O52 Lu1 N61 O62 14.7(7) . .
O71 Lu1 N61 O62 -140.5(7) . .
O63 N61 O61 Lu1 176.5(6) . .
O62 N61 O61 Lu1 -3.5(6) . .
O11 Lu1 O61 N61 -64.9(6) . .
O31 Lu1 O61 N61 143.3(6) . .
O72A Lu1 O61 N61 -138.8(6) . .
O51A Lu1 O61 N61 137.7(8) . .
O52A Lu1 O61 N61 36.1(8) . .
O62A Lu1 O61 N61 0.8(5) . .
O61A Lu1 O61 N61 30.3(12) . .
O62 Lu1 O61 N61 1.9(3) . .
O71A Lu1 O61 N61 -158.9(4) . .
O52 Lu1 O61 N61 20.5(7) . .
O71 Lu1 O61 N61 -143.2(5) . .
O63 N61 O62 Lu1 -176.9(5) . .
O61 N61 O62 Lu1 3.1(5) . .
O11 Lu1 O62 N61 127.1(6) . .
O31 Lu1 O62 N61 -47.4(7) . .
O72A Lu1 O62 N61 47.3(8) . .
O61 Lu1 O62 N61 -1.9(3) . .
O51A Lu1 O62 N61 -156.7(5) . .
O52A Lu1 O62 N61 -156.7(7) . .
O62A Lu1 O62 N61 173(3) . .
O61A Lu1 O62 N61 -11.5(4) . .
O71A Lu1 O62 N61 127.0(8) . .
O52 Lu1 O62 N61 -163.9(7) . .
O71 Lu1 O62 N61 56.5(9) . .
O11 Lu1 N61A O63A -117(6) . .
O31 Lu1 N61A O63A 73(6) . .
O72A Lu1 N61A O63A 156(6) . .
O61 Lu1 N61A O63A 121(6) . .
O51A Lu1 N61A O63A -22(6) . .
O52A Lu1 N61A O63A -40(6) . .
O62A Lu1 N61A O63A -77(6) . .
O61A Lu1 N61A O63A 110(6) . .
O62 Lu1 N61A O63A -82(6) . .
O71A Lu1 N61A O63A -179(100) . .
O52 Lu1 N61A O63A -49(6) . .
O71 Lu1 N61A O63A 159(6) . .
O11 Lu1 N61A O62A -39.9(5) . .
O31 Lu1 N61A O62A 150.0(4) . .
O72A Lu1 N61A O62A -126.5(5) . .
O61 Lu1 N61A O62A -162.4(7) . .
O51A Lu1 N61A O62A 55.3(6) . .
O52A Lu1 N61A O62A 37.4(5) . .
O61A Lu1 N61A O62A -173.1(4) . .
O62 Lu1 N61A O62A -5.4(17) . .
O71A Lu1 N61A O62A -101.6(14) . .
O52 Lu1 N61A O62A 27.6(5) . .
O71 Lu1 N61A O62A -124.1(6) . .
O11 Lu1 N61A O61A 133.2(3) . .
O31 Lu1 N61A O61A -36.9(4) . .
O72A Lu1 N61A O61A 46.5(4) . .
O61 Lu1 N61A O61A 10.7(7) . .
O51A Lu1 N61A O61A -131.7(6) . .
O52A Lu1 N61A O61A -149.5(5) . .
O62A Lu1 N61A O61A 173.1(4) . .
O62 Lu1 N61A O61A 167.7(16) . .
O71A Lu1 N61A O61A 71.5(14) . .
O52 Lu1 N61A O61A -159.3(4) . .
O71 Lu1 N61A O61A 48.9(5) . .
O63A N61A O61A Lu1 -173.6(4) . .
O62A N61A O61A Lu1 6.4(4) . .
O11 Lu1 O61A N61A -56.5(4) . .
O31 Lu1 O61A N61A 144.7(3) . .
O72A Lu1 O61A N61A -139.2(4) . .
O61 Lu1 O61A N61A -150.1(18) . .
O51A Lu1 O61A N61A 104.3(9) . .
O52A Lu1 O61A N61A 34.8(5) . .
O62A Lu1 O61A N61A -3.8(2) . .
O62 Lu1 O61A N61A -4.9(6) . .
O71A Lu1 O61A N61A -162.6(4) . .
O52 Lu1 O61A N61A 20.9(4) . .
O71 Lu1 O61A N61A -143.1(4) . .
O63A N61A O62A Lu1 173.3(4) . .
O61A N61A O62A Lu1 -6.7(4) . .
O11 Lu1 O62A N61A 141.6(4) . .
O31 Lu1 O62A N61A -37.9(5) . .
O72A Lu1 O62A N61A 69.1(6) . .
O61 Lu1 O62A N61A 12.3(5) . .
O51A Lu1 O62A N61A -147.2(4) . .
O52A Lu1 O62A N61A -140.8(6) . .
O61A Lu1 O62A N61A 3.9(3) . .
O62 Lu1 O62A N61A 8(2) . .
O71A Lu1 O62A N61A 158.7(5) . .
O52 Lu1 O62A N61A -146.5(6) . .
O71 Lu1 O62A N61A 83.9(6) . .
O53 N51 O51 Lu1 -175.3(5) . .
O52 N51 O51 Lu1 4.7(5) . .
O11 Lu1 O51 N51 67.9(4) . .
O31 Lu1 O51 N51 -144.6(4) . .
O72A Lu1 O51 N51 143.2(4) . .
O61 Lu1 O51 N51 -81.8(7) . .
O51A Lu1 O51 N51 144.1(10) . .
O52A Lu1 O51 N51 -4.1(7) . .
O62A Lu1 O51 N51 -15.4(5) . .
O61A Lu1 O51 N51 -66.7(6) . .
O62 Lu1 O51 N51 -22.7(6) . .
O71A Lu1 O51 N51 138.5(5) . .
O52 Lu1 O51 N51 -2.7(3) . .
O71 Lu1 O51 N51 141.3(5) . .
O53 N51 O52 Lu1 175.2(5) . .
O51 N51 O52 Lu1 -4.8(5) . .
O11 Lu1 O52 N51 -96.3(4) . .
O31 Lu1 O52 N51 50.7(5) . .
O72A Lu1 O52 N51 -81.2(7) . .
O61 Lu1 O52 N51 145.9(5) . .
O51A Lu1 O52 N51 -12.8(5) . .
O52A Lu1 O52 N51 5.1(12) . .
O62A Lu1 O52 N51 167.7(6) . .
O61A Lu1 O52 N51 143.5(4) . .
O62 Lu1 O52 N51 162.4(6) . .
O71A Lu1 O52 N51 -34.5(5) . .
O71 Lu1 O52 N51 -59.9(7) . .
O11 Lu1 N51A O53A -177(100) . .
O31 Lu1 N51A O53A -29(8) . .
O72A Lu1 N51A O53A -106(8) . .
O61 Lu1 N51A O53A 42(8) . .
O51A Lu1 N51A O53A -87(8) . .
O52A Lu1 N51A O53A 99(8) . .
O62A Lu1 N51A O53A 101(8) . .
O61A Lu1 N51A O53A 56(8) . .
O62 Lu1 N51A O53A 95(8) . .
O71A Lu1 N51A O53A -103(8) . .
O52 Lu1 N51A O53A 107(8) . .
O71 Lu1 N51A O53A -106(8) . .
O11 Lu1 N51A O51A -89.4(5) . .
O31 Lu1 N51A O51A 58.0(5) . .
O72A Lu1 N51A O51A -18.6(6) . .
O61 Lu1 N51A O51A 129.5(7) . .
O52A Lu1 N51A O51A -173.2(5) . .
O62A Lu1 N51A O51A -171.3(5) . .
O61A Lu1 N51A O51A 142.9(5) . .
O62 Lu1 N51A O51A -177.3(6) . .
O71A Lu1 N51A O51A -15.9(5) . .
O52 Lu1 N51A O51A -165.9(6) . .
O71 Lu1 N51A O51A -18.2(5) . .
O11 Lu1 N51A O52A 83.8(6) . .
O31 Lu1 N51A O52A -128.8(6) . .
O72A Lu1 N51A O52A 154.6(7) . .
O61 Lu1 N51A O52A -57.4(8) . .
O51A Lu1 N51A O52A 173.2(5) . .
O62A Lu1 N51A O52A 1.9(6) . .
O61A Lu1 N51A O52A -43.9(6) . .
O62 Lu1 N51A O52A -4.1(7) . .
O71A Lu1 N51A O52A 157.3(6) . .
O52 Lu1 N51A O52A 7.3(8) . .
O71 Lu1 N51A O52A 155.0(6) . .
O53A N51A O51A Lu1 173.2(5) . .
O52A N51A O51A Lu1 -6.8(5) . .
O11 Lu1 O51A N51A 84.8(4) . .
O31 Lu1 O51A N51A -120.1(5) . .
O72A Lu1 O51A N51A 164.1(5) . .
O61 Lu1 O51A N51A -114.5(9) . .
O52A Lu1 O51A N51A 3.9(3) . .
O62A Lu1 O51A N51A 11.2(7) . .
O61A Lu1 O51A N51A -78.8(9) . .
O62 Lu1 O51A N51A 3.9(8) . .
O71A Lu1 O51A N51A 156.6(7) . .
O52 Lu1 O51A N51A 10.6(5) . .
O71 Lu1 O51A N51A 162.0(5) . .
O53A N51A O52A Lu1 -173.2(5) . .
O51A N51A O52A Lu1 6.8(5) . .
O11 Lu1 O52A N51A -89.7(5) . .
O31 Lu1 O52A N51A 55.9(6) . .
O72A Lu1 O52A N51A -40.1(10) . .
O61 Lu1 O52A N51A 148.7(5) . .
O51A Lu1 O52A N51A -3.9(3) . .
O62A Lu1 O52A N51A -178.0(6) . .
O61A Lu1 O52A N51A 150.3(4) . .
O62 Lu1 O52A N51A 176.1(6) . .
O71A Lu1 O52A N51A -20.7(5) . .
O52 Lu1 O52A N51A -163.2(17) . .
O71 Lu1 O52A N51A -32.2(8) . .
O73 N71 O71 Lu1 -179.8(5) . .
O72 N71 O71 Lu1 0.2(5) . .
O11 Lu1 O71 N71 -119.7(5) . .
O31 Lu1 O71 N71 77.6(5) . .
O72A Lu1 O71 N71 -14.3(13) . .
O61 Lu1 O71 N71 1.6(6) . .
O51A Lu1 O71 N71 158.3(6) . .
O52A Lu1 O71 N71 -177.7(5) . .
O62A Lu1 O71 N71 -59.3(7) . .
O61A Lu1 O71 N71 -0.1(6) . .
O62 Lu1 O71 N71 -42.9(8) . .
O71A Lu1 O71 N71 163.8(9) . .
O52 Lu1 O71 N71 -155.4(4) . .
O73 N71 O72 Lu1 179.8(4) . .
O71 N71 O72 Lu1 -0.2(4) . .
O11 Lu1 O72 N71 59.3(4) . .
O31 Lu1 O72 N71 -86.7(4) . .
O72A Lu1 O72 N71 7.1(6) . .
O61 Lu1 O72 N71 -177.7(6) . .
O51A Lu1 O72 N71 -25.3(5) . .
O52A Lu1 O72 N71 69(9) . .
O62A Lu1 O72 N71 147.0(4) . .
O61A Lu1 O72 N71 -179.9(5) . .
O62 Lu1 O72 N71 153.1(5) . .
O71A Lu1 O72 N71 -9.9(4) . .
O52 Lu1 O72 N71 127.7(8) . .
O71 Lu1 O72 N71 0.1(3) . .
O11 Lu1 N71A O71A 82.2(4) . .
O31 Lu1 N71A O71A -86.4(3) . .
O72A Lu1 N71A O71A -173.5(4) . .
O61 Lu1 N71A O71A -159.1(5) . .
O51A Lu1 N71A O71A -3.8(4) . .
O52A Lu1 N71A O71A 19.5(5) . .
O62A Lu1 N71A O71A 125.6(6) . .
O61A Lu1 N71A O71A -160.4(4) . .
O62 Lu1 N71A O71A 146.5(6) . .
O52 Lu1 N71A O71A 37.4(4) . .
O71 Lu1 N71A O71A -170.5(17) . .
O11 Lu1 N71A O72A -104.3(5) . .
O31 Lu1 N71A O72A 87.2(5) . .
O61 Lu1 N71A O72A 14.4(5) . .
O51A Lu1 N71A O72A 169.7(5) . .
O52A Lu1 N71A O72A -166.9(6) . .
O62A Lu1 N71A O72A -60.9(6) . .
O61A Lu1 N71A O72A 13.2(5) . .
O62 Lu1 N71A O72A -40.0(6) . .
O71A Lu1 N71A O72A 173.5(4) . .
O52 Lu1 N71A O72A -149.1(6) . .
O71 Lu1 N71A O72A 3.0(19) . .
O11 Lu1 N71A O73A -45(5) . .
O31 Lu1 N71A O73A 146(5) . .
O72A Lu1 N71A O73A 59(5) . .
O61 Lu1 N71A O73A 74(5) . .
O51A Lu1 N71A O73A -131(5) . .
O52A Lu1 N71A O73A -108(5) . .
O62A Lu1 N71A O73A -2(5) . .
O61A Lu1 N71A O73A 72(5) . .
O62 Lu1 N71A O73A 19(5) . .
O71A Lu1 N71A O73A -127(5) . .
O52 Lu1 N71A O73A -90(5) . .
O71 Lu1 N71A O73A 62(5) . .
O72A N71A O71A Lu1 -6.3(4) . .
O73A N71A O71A Lu1 173.7(4) . .
O11 Lu1 O71A N71A -88.2(3) . .
O31 Lu1 O71A N71A 87.0(3) . .
O72A Lu1 O71A N71A 3.6(2) . .
O61 Lu1 O71A N71A 28.3(6) . .
O51A Lu1 O71A N71A 174.5(6) . .
O52A Lu1 O71A N71A -162.9(4) . .
O62A Lu1 O71A N71A -106.3(7) . .
O61A Lu1 O71A N71A 32.5(6) . .
O62 Lu1 O71A N71A -88.1(10) . .
O52 Lu1 O71A N71A -151.1(3) . .
O71 Lu1 O71A N71A 3.0(5) . .
O71A N71A O72A Lu1 7.0(4) . .
O73A N71A O72A Lu1 -173.0(4) . .
O11 Lu1 O72A N71A 69.0(4) . .
O31 Lu1 O72A N71A -86.3(4) . .
O61 Lu1 O72A N71A -166.4(5) . .
O51A Lu1 O72A N71A -9.4(5) . .
O52A Lu1 O72A N71A 20.3(9) . .
O62A Lu1 O72A N71A 143.6(4) . .
O61A Lu1 O72A N71A -169.0(4) . .
O62 Lu1 O72A N71A 155.3(4) . .
O71A Lu1 O72A N71A -3.6(2) . .
O52 Lu1 O72A N71A 54.4(8) . .
O71 Lu1 O72A N71A -2.1(13) . .
